data_2243607
loop_
_publ_author_name
'Qin, Qian'
'Mague, Joel T.'
'Gould, Haley E.'
'Vasquez, Samuel E.'
'Heyer, Anthony E.'

_publ_section_title
;
 Crystal structures of two charge--transfer complexes of
 benzo[1,2-<i>c</i>:3,4-<i>c</i>':5,6-<i>c</i>'']trithiophene
 (<i>D</i>~3<i>h~</i>-BTT)
;
_journal_coeditor_code ZL2760
_journal_issue 10
_journal_name_full 'Acta Crystallographica Section E'
_journal_page_first 1573
_journal_page_last 1577
_journal_paper_doi 10.1107/S2056989019013161
_journal_volume 75
_journal_year 2019
_chemical_formula_iupac 'C12 H6 S3, C12 H4 N4'
_chemical_formula_moiety 'C12 H6 S3, C12 H4 N4'
_chemical_formula_sum 'C24 H10 N4 S3'
_chemical_formula_weight 450.54
_chemical_name_systematic Benzo[1,2-<i>c</i>:3,4-<i>c</i>':5,6-<i>c</i>'']trithiophene--7,7,8,8-tetracyanoquinodimethane
_space_group_crystal_system monoclinic
_space_group_IT_number 14
_space_group_name_Hall '-P 2yn'
_space_group_name_H-M_alt 'P 1 21/n 1'
_atom_sites_solution_hydrogens geom
_atom_sites_solution_primary direct
_atom_sites_solution_secondary difmap
_audit_creation_method SHELXL-2018/1
_cell_angle_alpha 90
_cell_angle_beta 100.1360(10)
_cell_angle_gamma 90
_cell_formula_units_Z 16
_cell_length_a 14.2567(3)
_cell_length_b 39.0280(7)
_cell_length_c 15.2295(3)
_cell_measurement_reflns_used 9404
_cell_measurement_temperature 298(2)
_cell_measurement_theta_max 69.914
_cell_measurement_theta_min 3.258
_cell_volume 8341.6(3)
_computing_cell_refinement
;
<i>SAINT</i> (Bruker, 2016)
;
_computing_data_collection
;
<i>APEX3</i> (Bruker, 2016)
;
_computing_data_reduction
;
<i>SAINT</i> (Bruker, 2016)
;
_computing_molecular_graphics
;
<i>DIAMOND</i> (Brandenburg & Putz, 2012)
;
_computing_publication_material
;
<i>SHELXTL</i> (Sheldrick, 2008)
;
_computing_structure_refinement
;
<i>SHELXL2018/1</i> (Sheldrick, 2015b)
;
_computing_structure_solution
;
<i>SHELXT</i> (Sheldrick, 2015a)
;
_diffrn_ambient_temperature 298(2)
_diffrn_measured_fraction_theta_full 0.993
_diffrn_measured_fraction_theta_max 0.992
_diffrn_measurement_device_type 'Bruker D8 VENTURE PHOTON 100 CMOS'
_diffrn_measurement_method '\w scans'
_diffrn_radiation_monochromator mirror
_diffrn_radiation_type CuK\a
_diffrn_radiation_wavelength 1.54178
_diffrn_reflns_av_R_equivalents 0.0499
_diffrn_reflns_av_unetI/netI 0.0378
_diffrn_reflns_limit_h_max 17
_diffrn_reflns_limit_h_min -17
_diffrn_reflns_limit_k_max 47
_diffrn_reflns_limit_k_min -47
_diffrn_reflns_limit_l_max 18
_diffrn_reflns_limit_l_min -18
_diffrn_reflns_number 69033
_diffrn_reflns_theta_full 70.000
_diffrn_reflns_theta_max 70.061
_diffrn_reflns_theta_min 2.264
_diffrn_source 'INCOATEC I\mS micro-focus source'
_exptl_absorpt_coefficient_mu 3.408
_exptl_absorpt_correction_T_max 0.80
_exptl_absorpt_correction_T_min 0.37
_exptl_absorpt_correction_type multi-scan
_exptl_absorpt_process_details
;
(<i>SADABS</i>; Krause <i>et al.</i>, 2015)
;
_exptl_crystal_colour black
_exptl_crystal_density_diffrn 1.435
_exptl_crystal_density_method 'not measured'
_exptl_crystal_description column
_exptl_crystal_F_000 3680
_exptl_crystal_size_max 0.368
_exptl_crystal_size_mid 0.114
_exptl_crystal_size_min 0.068
_refine_diff_density_max 0.469
_refine_diff_density_min -0.566
_refine_ls_extinction_coef 0.00038(2)
_refine_ls_extinction_expression Fc^*^=kFc[1+0.001xFc^2^\l^3^/sin(2\q)]^-1/4^
_refine_ls_extinction_method
;
<i>SHELXL2018/1</i> (Sheldrick 2015b)
;
_refine_ls_goodness_of_fit_ref 1.030
_refine_ls_hydrogen_treatment constr
_refine_ls_matrix_type full
_refine_ls_number_parameters 1118
_refine_ls_number_reflns 15720
_refine_ls_number_restraints 0
_refine_ls_restrained_S_all 1.030
_refine_ls_R_factor_all 0.0611
_refine_ls_R_factor_gt 0.0437
_refine_ls_shift/su_max 0.001
_refine_ls_shift/su_mean 0.000
_refine_ls_structure_factor_coef Fsqd
_refine_ls_weighting_details 'w=1/[\s^2^(Fo^2^)+(0.0446P)^2^+3.1400P] where P=(Fo^2^+2Fc^2^)/3'
_refine_ls_weighting_scheme calc
_refine_ls_wR_factor_gt 0.1018
_refine_ls_wR_factor_ref 0.1122
_reflns_number_gt 11912
_reflns_number_total 15720
_reflns_threshold_expression 'I > 2\s(I)'
_cod_data_source_file zl2760sup1.cif
_cod_data_source_block I
_cod_original_sg_symbol_H-M 'P 21/n'
_cod_database_code 2243607
_shelx_space_group_comment
;
The symmetry employed for this shelxl refinement is uniquely defined
by the following loop, which should always be used as a source of
symmetry information in preference to the above space-group names.
They are only intended as comments.
;
_shelx_estimated_absorpt_t_min 0.367
_shelx_estimated_absorpt_t_max 0.801

loop_
_space_group_symop_operation_xyz
'x, y, z'
'-x+1/2, y+1/2, -z+1/2'
'-x, -y, -z'
'x-1/2, -y-1/2, z-1/2'

loop_
_atom_site_type_symbol
_atom_site_label
_atom_site_fract_x
_atom_site_fract_y
_atom_site_fract_z
_atom_site_U_iso_or_equiv
_atom_site_adp_type
_atom_site_calc_flag
_atom_site_occupancy
_atom_site_disorder_assembly
_atom_site_disorder_group
S S1 0.84055(6) 0.39144(2) 0.49559(4) 0.0749(2) Uani d 1 . .
S S2 0.83062(6) 0.50480(2) 0.79935(5) 0.06945(19) Uani d 1 . .
S S3 0.97852(6) 0.35327(2) 0.90678(4) 0.06507(18) Uani d 1 . .
C C49 0.88457(15) 0.39131(6) 0.66490(14) 0.0441(5) Uani d 1 . .
C C50 0.84862(16) 0.42488(6) 0.64055(14) 0.0474(5) Uani d 1 . .
C C51 0.84686(16) 0.45071(6) 0.70970(15) 0.0469(5) Uani d 1 . .
C C52 0.87809(16) 0.44200(5) 0.80186(15) 0.0449(5) Uani d 1 . .
C C53 0.91165(15) 0.40751(5) 0.82677(14) 0.0426(5) Uani d 1 . .
C C54 0.91554(15) 0.38240(5) 0.75838(14) 0.0421(5) Uani d 1 . .
C C55 0.88401(19) 0.37071(7) 0.59225(16) 0.0574(6) Uani d 1 . .
H H55 0.904884 0.348090 0.595366 0.069 Uiso calc 1 . .
C C56 0.8224(2) 0.42822(7) 0.55060(17) 0.0648(7) Uani d 1 . .
H H56 0.797477 0.448215 0.522476 0.078 Uiso calc 1 . .
C C57 0.81906(19) 0.48428(6) 0.70003(18) 0.0602(6) Uani d 1 . .
H H57 0.796495 0.494606 0.645348 0.072 Uiso calc 1 . .
C C58 0.87337(19) 0.46929(6) 0.85742(17) 0.0567(6) Uani d 1 . .
H H58 0.891301 0.468482 0.919130 0.068 Uiso calc 1 . .
C C59 0.94359(18) 0.39493(6) 0.91007(15) 0.0546(6) Uani d 1 . .
H H59 0.946034 0.407519 0.962270 0.066 Uiso calc 1 . .
C C60 0.95148(18) 0.35195(6) 0.79388(16) 0.0533(6) Uani d 1 . .
H H60 0.960098 0.332747 0.760026 0.064 Uiso calc 1 . .
N N1 0.2591(2) 0.43047(6) 0.33043(17) 0.0854(8) Uani d 1 . .
N N2 0.1476(2) 0.42514(7) 0.04713(18) 0.0909(9) Uani d 1 . .
N N3 -0.00125(19) 0.22220(7) 0.09289(17) 0.0787(7) Uani d 1 . .
N N4 0.08798(18) 0.22423(6) 0.37656(17) 0.0734(6) Uani d 1 . .
C C1 0.2214(2) 0.41435(6) 0.27299(17) 0.0598(6) Uani d 1 . .
C C2 0.17541(18) 0.39441(6) 0.19893(16) 0.0524(5) Uani d 1 . .
C C3 0.1598(2) 0.41159(6) 0.11411(18) 0.0626(7) Uani d 1 . .
C C4 0.14938(16) 0.36084(6) 0.20744(15) 0.0468(5) Uani d 1 . .
C C5 0.16313(16) 0.34399(6) 0.29316(14) 0.0478(5) Uani d 1 . .
H H5 0.190536 0.356008 0.343960 0.057 Uiso calc 1 . .
C C6 0.13704(16) 0.31135(6) 0.30055(15) 0.0477(5) Uani d 1 . .
H H6 0.145591 0.301148 0.356583 0.057 Uiso calc 1 . .
C C7 0.09582(15) 0.29167(6) 0.22303(14) 0.0443(5) Uani d 1 . .
C C8 0.08292(16) 0.30846(6) 0.13756(15) 0.0500(5) Uani d 1 . .
H H8 0.056495 0.296381 0.086545 0.060 Uiso calc 1 . .
C C9 0.10842(16) 0.34123(6) 0.13049(15) 0.0504(5) Uani d 1 . .
H H9 0.099390 0.351491 0.074529 0.060 Uiso calc 1 . .
C C10 0.06977(16) 0.25799(6) 0.22977(16) 0.0489(5) Uani d 1 . .
C C11 0.08081(18) 0.23987(6) 0.31212(18) 0.0543(6) Uani d 1 . .
C C12 0.02986(18) 0.23842(6) 0.15278(17) 0.0553(6) Uani d 1 . .
S S4 0.89924(5) 0.26364(2) 0.44991(4) 0.06419(18) Uani d 1 . .
S S5 0.89951(5) 0.38717(2) 0.17110(5) 0.06666(19) Uani d 1 . .
S S6 0.74345(6) 0.23932(2) 0.03393(4) 0.06735(19) Uani d 1 . .
C C61 0.81337(15) 0.26352(5) 0.18689(14) 0.0422(5) Uani d 1 . .
C C62 0.84797(15) 0.26921(5) 0.28141(14) 0.0426(5) Uani d 1 . .
C C63 0.88671(15) 0.30189(5) 0.31239(14) 0.0442(5) Uani d 1 . .
C C64 0.88625(15) 0.33001(5) 0.24852(15) 0.0444(5) Uani d 1 . .
C C65 0.85021(15) 0.32449(5) 0.15600(15) 0.0448(5) Uani d 1 . .
C C66 0.81512(15) 0.29083(5) 0.12405(14) 0.0436(5) Uani d 1 . .
C C67 0.85041(17) 0.24630(6) 0.35012(15) 0.0521(5) Uani d 1 . .
H H67 0.827963 0.223919 0.342858 0.063 Uiso calc 1 . .
C C68 0.91787(18) 0.30205(6) 0.40273(16) 0.0561(6) Uani d 1 . .
H H68 0.945840 0.320873 0.434512 0.067 Uiso calc 1 . .
C C69 0.91584(18) 0.36313(6) 0.26580(19) 0.0588(6) Uani d 1 . .
H H69 0.941595 0.371414 0.322144 0.071 Uiso calc 1 . .
C C70 0.85299(17) 0.35368(6) 0.10659(18) 0.0552(6) Uani d 1 . .
H H70 0.832013 0.354996 0.045306 0.066 Uiso calc 1 . .
C C71 0.77918(19) 0.28094(6) 0.03891(16) 0.0578(6) Uani d 1 . .
H H71 0.774746 0.295247 -0.010492 0.069 Uiso calc 1 . .
C C72 0.77642(18) 0.23411(6) 0.14584(16) 0.0527(6) Uani d 1 . .
H H72 0.770085 0.213677 0.175673 0.063 Uiso calc 1 . .
N N5 0.0065(3) 0.55087(8) 0.6289(2) 0.1136(11) Uani d 1 . .
N N6 0.1009(3) 0.53006(8) 0.9116(2) 0.1167(12) Uani d 1 . .
N N7 0.20976(18) 0.32793(5) 0.79665(16) 0.0666(6) Uani d 1 . .
N N8 0.1443(3) 0.35063(8) 0.51307(18) 0.1000(10) Uani d 1 . .
C C13 0.0348(2) 0.53153(7) 0.6840(2) 0.0784(9) Uani d 1 . .
C C14 0.0698(2) 0.50701(6) 0.7522(2) 0.0634(7) Uani d 1 . .
C C15 0.0866(3) 0.51971(7) 0.8411(2) 0.0794(9) Uani d 1 . .
C C16 0.08646(17) 0.47346(6) 0.73223(17) 0.0534(6) Uani d 1 . .
C C17 0.12012(17) 0.44925(6) 0.80242(16) 0.0516(5) Uani d 1 . .
H H17 0.128674 0.456315 0.861610 0.062 Uiso calc 1 . .
C C18 0.13914(16) 0.41679(6) 0.78343(15) 0.0485(5) Uani d 1 . .
H H18 0.159753 0.401558 0.829768 0.058 Uiso calc 1 . .
C C19 0.12832(16) 0.40499(6) 0.69263(15) 0.0470(5) Uani d 1 . .
C C20 0.09238(17) 0.42897(6) 0.62247(16) 0.0546(6) Uani d 1 . .
H H20 0.083080 0.421884 0.563266 0.065 Uiso calc 1 . .
C C21 0.07233(18) 0.46135(6) 0.64201(17) 0.0585(6) Uani d 1 . .
H H21 0.048665 0.476314 0.595894 0.070 Uiso calc 1 . .
C C22 0.15167(17) 0.37213(6) 0.67347(16) 0.0505(5) Uani d 1 . .
C C23 0.18467(17) 0.34764(6) 0.74240(17) 0.0516(5) Uani d 1 . .
C C24 0.1464(2) 0.36010(7) 0.58407(19) 0.0651(7) Uani d 1 . .
S S7 0.45070(5) 0.33951(2) 0.74534(5) 0.05738(16) Uani d 1 . .
S S8 0.28412(6) 0.47068(2) 0.51692(4) 0.06695(19) Uani d 1 . .
S S9 0.37613(6) 0.47960(2) 0.94335(5) 0.0723(2) Uani d 1 . .
C C73 0.40777(15) 0.40025(5) 0.78651(14) 0.0438(5) Uani d 1 . .
C C74 0.38254(15) 0.39779(5) 0.69105(14) 0.0420(5) Uani d 1 . .
C C75 0.34447(16) 0.42764(5) 0.63916(14) 0.0434(5) Uani d 1 . .
C C76 0.33288(16) 0.45949(5) 0.68329(15) 0.0447(5) Uani d 1 . .
C C77 0.35436(16) 0.46162(5) 0.78007(15) 0.0447(5) Uani d 1 . .
C C78 0.39107(16) 0.43212(6) 0.83154(14) 0.0453(5) Uani d 1 . .
C C79 0.44628(17) 0.37044(6) 0.82335(16) 0.0526(6) Uani d 1 . .
H H79 0.467668 0.367361 0.884131 0.063 Uiso calc 1 . .
C C80 0.40149(17) 0.36586(6) 0.66086(16) 0.0508(5) Uani d 1 . .
H H80 0.388896 0.359386 0.601168 0.061 Uiso calc 1 . .
C C81 0.31984(19) 0.43039(6) 0.54856(16) 0.0552(6) Uani d 1 . .
H H81 0.322358 0.412370 0.509078 0.066 Uiso calc 1 . .
C C82 0.30046(19) 0.48487(6) 0.62408(16) 0.0563(6) Uani d 1 . .
H H82 0.288735 0.507220 0.640364 0.068 Uiso calc 1 . .
C C83 0.34359(19) 0.48894(6) 0.83340(17) 0.0581(6) Uani d 1 . .
H H83 0.320994 0.510243 0.811916 0.070 Uiso calc 1 . .
C C84 0.40570(19) 0.43872(7) 0.92096(16) 0.0581(6) Uani d 1 . .
H H84 0.429132 0.422706 0.964562 0.070 Uiso calc 1 . .
N N9 0.72274(19) 0.34886(6) 0.87636(18) 0.0768(7) Uani d 1 . .
N N10 0.6576(2) 0.34271(6) 0.58647(18) 0.0805(7) Uani d 1 . .
N N11 0.4812(2) 0.54939(6) 0.57408(15) 0.0775(7) Uani d 1 . .
N N12 0.5506(2) 0.55348(6) 0.85586(16) 0.0849(8) Uani d 1 . .
C C25 0.69586(18) 0.36239(6) 0.81055(18) 0.0550(6) Uani d 1 . .
C C26 0.66168(16) 0.37944(6) 0.72796(16) 0.0494(5) Uani d 1 . .
C C27 0.65884(18) 0.35911(6) 0.64893(18) 0.0566(6) Uani d 1 . .
C C28 0.63244(15) 0.41299(5) 0.72477(14) 0.0436(5) Uani d 1 . .
C C29 0.59686(16) 0.42969(5) 0.64131(15) 0.0474(5) Uani d 1 . .
H H29 0.593363 0.417564 0.588260 0.057 Uiso calc 1 . .
C C30 0.56859(16) 0.46263(5) 0.63902(14) 0.0465(5) Uani d 1 . .
H H30 0.545631 0.472905 0.584367 0.056 Uiso calc 1 . .
C C31 0.57332(16) 0.48223(5) 0.71983(14) 0.0437(5) Uani d 1 . .
C C32 0.60779(17) 0.46534(6) 0.80345(14) 0.0487(5) Uani d 1 . .
H H32 0.610491 0.477350 0.856574 0.058 Uiso calc 1 . .
C C33 0.63603(17) 0.43252(6) 0.80562(15) 0.0489(5) Uani d 1 . .
H H33 0.658353 0.422179 0.860313 0.059 Uiso calc 1 . .
C C34 0.54562(17) 0.51595(5) 0.71695(14) 0.0466(5) Uani d 1 . .
C C35 0.51007(19) 0.53373(6) 0.63650(15) 0.0526(6) Uani d 1 . .
C C36 0.5492(2) 0.53617(6) 0.79555(16) 0.0573(6) Uani d 1 . .
S S10 0.46319(6) 0.35807(2) 0.41424(5) 0.0803(2) Uani d 1 . .
S S11 0.28792(5) 0.21874(2) 0.22857(6) 0.0743(2) Uani d 1 . .
S S12 0.31096(6) 0.35350(2) -0.00664(4) 0.06436(18) Uani d 1 . .
C C85 0.36342(15) 0.33969(5) 0.15849(14) 0.0439(5) Uani d 1 . .
C C86 0.39724(16) 0.34094(6) 0.25398(15) 0.0476(5) Uani d 1 . .
C C87 0.39319(17) 0.31054(6) 0.30705(16) 0.0525(6) Uani d 1 . .
C C88 0.35319(16) 0.27905(6) 0.26459(17) 0.0516(6) Uani d 1 . .
C C89 0.31797(16) 0.27810(5) 0.17079(16) 0.0469(5) Uani d 1 . .
C C90 0.32373(15) 0.30874(5) 0.11668(15) 0.0442(5) Uani d 1 . .
C C91 0.43345(19) 0.36839(7) 0.30488(17) 0.0602(6) Uani d 1 . .
H H91 0.440845 0.390139 0.282081 0.072 Uiso calc 1 . .
C C92 0.4277(2) 0.31677(8) 0.39511(18) 0.0712(8) Uani d 1 . .
H H92 0.431389 0.300254 0.439596 0.085 Uiso calc 1 . .
C C93 0.34102(19) 0.24779(7) 0.3036(2) 0.0685(8) Uani d 1 . .
H H93 0.359843 0.243241 0.364044 0.082 Uiso calc 1 . .
C C94 0.28058(18) 0.24686(6) 0.14272(19) 0.0593(6) Uani d 1 . .
H H94 0.254412 0.241696 0.083892 0.071 Uiso calc 1 . .
C C95 0.29310(18) 0.31296(6) 0.02765(16) 0.0533(6) Uani d 1 . .
H H95 0.265496 0.295631 -0.010200 0.064 Uiso calc 1 . .
C C96 0.36077(18) 0.36586(6) 0.09813(16) 0.0550(6) Uani d 1 . .
H H96 0.383578 0.387824 0.112810 0.066 Uiso calc 1 . .
N N13 0.7165(2) 0.43205(6) 0.3054(2) 0.0913(8) Uani d 1 . .
N N14 0.6326(2) 0.41094(8) 0.0233(2) 0.0984(9) Uani d 1 . .
N N15 0.5910(2) 0.23135(7) 0.42366(18) 0.0826(7) Uani d 1 . .
N N16 0.51627(17) 0.20817(6) 0.14068(16) 0.0693(6) Uani d 1 . .
C C37 0.6901(2) 0.41224(6) 0.25165(19) 0.0623(7) Uani d 1 . .
C C38 0.65620(17) 0.38776(6) 0.18357(17) 0.0529(6) Uani d 1 . .
C C39 0.6429(2) 0.40055(7) 0.0943(2) 0.0650(7) Uani d 1 . .
C C40 0.63911(16) 0.35419(6) 0.20266(16) 0.0474(5) Uani d 1 . .
C C41 0.65520(16) 0.34202(6) 0.29330(15) 0.0496(5) Uani d 1 . .
H H41 0.679160 0.356958 0.339393 0.060 Uiso calc 1 . .
C C42 0.63616(16) 0.30945(6) 0.31230(16) 0.0502(5) Uani d 1 . .
H H42 0.647118 0.302169 0.371363 0.060 Uiso calc 1 . .
C C43 0.59909(15) 0.28564(6) 0.24280(15) 0.0466(5) Uani d 1 . .
C C44 0.58559(16) 0.29757(6) 0.15162(16) 0.0511(5) Uani d 1 . .
H H44 0.563387 0.282474 0.105374 0.061 Uiso calc 1 . .
C C45 0.60463(17) 0.33007(6) 0.13286(16) 0.0512(5) Uani d 1 . .
H H45 0.595423 0.337202 0.073698 0.061 Uiso calc 1 . .
C C46 0.57684(16) 0.25262(6) 0.26187(16) 0.0497(5) Uani d 1 . .
C C47 0.58572(19) 0.24062(6) 0.35168(19) 0.0580(6) Uani d 1 . .
C C48 0.54294(18) 0.22815(6) 0.19383(18) 0.0533(6) Uani d 1 . .

loop_
_atom_site_aniso_label
_atom_site_aniso_U_11
_atom_site_aniso_U_22
_atom_site_aniso_U_33
_atom_site_aniso_U_12
_atom_site_aniso_U_13
_atom_site_aniso_U_23
S1 0.0959(6) 0.0910(5) 0.0356(3) 0.0076(4) 0.0058(3) -0.0051(3)
S2 0.0870(5) 0.0435(3) 0.0730(4) 0.0036(3) 0.0007(4) -0.0051(3)
S3 0.0829(5) 0.0601(4) 0.0482(3) 0.0125(3) 0.0005(3) 0.0126(3)
C49 0.0428(12) 0.0518(12) 0.0378(11) -0.0036(9) 0.0071(9) -0.0004(9)
C50 0.0487(13) 0.0562(13) 0.0361(11) -0.0012(10) 0.0046(10) 0.0052(9)
C51 0.0475(12) 0.0469(11) 0.0443(12) -0.0015(9) 0.0029(10) 0.0047(9)
C52 0.0477(12) 0.0442(11) 0.0411(11) -0.0041(9) 0.0027(10) 0.0014(9)
C53 0.0427(11) 0.0460(11) 0.0378(11) -0.0043(9) 0.0033(9) 0.0015(9)
C54 0.0409(11) 0.0444(11) 0.0408(11) -0.0032(9) 0.0068(9) 0.0005(9)
C55 0.0661(16) 0.0644(14) 0.0413(12) 0.0023(12) 0.0081(12) -0.0056(11)
C56 0.0796(19) 0.0694(16) 0.0436(13) 0.0074(14) 0.0058(13) 0.0087(11)
C57 0.0686(17) 0.0509(13) 0.0564(15) 0.0024(12) -0.0021(13) 0.0075(11)
C58 0.0677(16) 0.0498(12) 0.0493(13) -0.0018(11) 0.0009(12) -0.0049(10)
C59 0.0657(16) 0.0573(13) 0.0384(12) 0.0002(11) 0.0023(11) 0.0017(10)
C60 0.0602(15) 0.0492(12) 0.0502(13) 0.0040(11) 0.0090(12) 0.0013(10)
N1 0.118(2) 0.0571(13) 0.0684(16) -0.0002(14) -0.0178(16) -0.0066(12)
N2 0.128(3) 0.0706(15) 0.0647(16) -0.0065(15) -0.0089(16) 0.0093(13)
N3 0.0828(17) 0.0795(16) 0.0707(16) -0.0114(13) 0.0049(14) -0.0265(13)
N4 0.0771(17) 0.0714(14) 0.0670(16) -0.0029(12) -0.0003(13) 0.0032(12)
C1 0.0738(17) 0.0462(12) 0.0530(14) 0.0064(12) -0.0060(13) -0.0028(11)
C2 0.0555(14) 0.0518(12) 0.0466(13) 0.0067(11) 0.0001(11) -0.0035(10)
C3 0.0782(19) 0.0515(13) 0.0531(15) 0.0019(12) -0.0023(14) -0.0025(12)
C4 0.0419(12) 0.0543(12) 0.0424(12) 0.0061(10) 0.0022(10) -0.0067(9)
C5 0.0501(13) 0.0537(12) 0.0362(11) 0.0022(10) -0.0020(10) -0.0077(9)
C6 0.0474(13) 0.0572(13) 0.0365(11) 0.0030(10) 0.0017(10) -0.0038(9)
C7 0.0360(11) 0.0532(12) 0.0428(12) 0.0032(9) 0.0045(9) -0.0090(9)
C8 0.0477(13) 0.0620(14) 0.0383(11) 0.0014(10) 0.0023(10) -0.0124(10)
C9 0.0518(13) 0.0584(13) 0.0387(12) 0.0029(11) 0.0016(10) -0.0047(10)
C10 0.0415(12) 0.0558(13) 0.0485(13) 0.0030(10) 0.0049(10) -0.0075(10)
C11 0.0500(14) 0.0546(13) 0.0558(15) -0.0024(11) 0.0024(12) -0.0087(12)
C12 0.0543(14) 0.0556(13) 0.0550(14) -0.0030(11) 0.0068(12) -0.0129(11)
S4 0.0804(5) 0.0743(4) 0.0371(3) -0.0056(3) 0.0084(3) 0.0057(3)
S5 0.0687(4) 0.0444(3) 0.0905(5) 0.0013(3) 0.0239(4) 0.0107(3)
S6 0.0868(5) 0.0655(4) 0.0451(3) -0.0074(3) -0.0013(3) -0.0053(3)
C61 0.0402(11) 0.0472(11) 0.0393(11) 0.0045(9) 0.0075(9) 0.0038(9)
C62 0.0410(11) 0.0481(11) 0.0394(11) 0.0025(9) 0.0087(9) 0.0047(9)
C63 0.0433(12) 0.0486(11) 0.0421(11) 0.0031(9) 0.0110(10) -0.0018(9)
C64 0.0406(11) 0.0427(11) 0.0519(13) 0.0023(9) 0.0135(10) 0.0007(9)
C65 0.0406(11) 0.0465(11) 0.0492(12) 0.0079(9) 0.0138(10) 0.0066(9)
C66 0.0439(12) 0.0488(11) 0.0388(11) 0.0057(9) 0.0090(10) 0.0038(9)
C67 0.0579(14) 0.0560(13) 0.0424(12) -0.0052(11) 0.0084(11) 0.0036(10)
C68 0.0620(15) 0.0609(14) 0.0454(13) -0.0052(12) 0.0097(12) -0.0073(11)
C69 0.0576(15) 0.0495(13) 0.0710(17) 0.0007(11) 0.0158(13) -0.0050(11)
C70 0.0545(14) 0.0533(13) 0.0601(15) 0.0077(11) 0.0162(12) 0.0132(11)
C71 0.0711(17) 0.0596(14) 0.0413(12) 0.0049(12) 0.0063(12) 0.0076(10)
C72 0.0603(15) 0.0505(12) 0.0465(13) -0.0023(11) 0.0068(11) 0.0024(10)
N5 0.133(3) 0.0793(19) 0.126(3) 0.0074(18) 0.016(2) 0.0433(19)
N6 0.189(4) 0.0684(17) 0.090(2) 0.001(2) 0.015(2) -0.0122(16)
N7 0.0797(16) 0.0533(12) 0.0656(14) 0.0075(11) 0.0090(12) -0.0024(11)
N8 0.145(3) 0.099(2) 0.0585(16) -0.0124(19) 0.0256(17) -0.0192(14)
C13 0.089(2) 0.0539(15) 0.093(2) -0.0007(14) 0.0186(18) 0.0172(15)
C14 0.0673(17) 0.0497(13) 0.0735(18) -0.0021(12) 0.0133(14) 0.0069(12)
C15 0.109(3) 0.0457(14) 0.083(2) 0.0016(15) 0.015(2) 0.0017(14)
C16 0.0507(13) 0.0489(12) 0.0610(15) -0.0041(10) 0.0106(12) 0.0049(11)
C17 0.0582(14) 0.0479(12) 0.0478(13) -0.0053(10) 0.0069(11) -0.0007(10)
C18 0.0515(13) 0.0479(12) 0.0453(12) -0.0044(10) 0.0060(11) 0.0038(9)
C19 0.0442(12) 0.0492(12) 0.0475(12) -0.0081(9) 0.0082(10) 0.0009(9)
C20 0.0546(14) 0.0617(14) 0.0461(13) -0.0045(11) 0.0052(11) 0.0031(11)
C21 0.0609(15) 0.0561(14) 0.0563(15) -0.0041(11) 0.0047(12) 0.0134(11)
C22 0.0503(13) 0.0542(13) 0.0470(13) -0.0066(10) 0.0082(11) -0.0032(10)
C23 0.0533(14) 0.0485(12) 0.0529(14) -0.0037(10) 0.0092(12) -0.0095(11)
C24 0.0800(19) 0.0609(15) 0.0547(16) -0.0079(13) 0.0127(14) -0.0061(12)
S7 0.0606(4) 0.0472(3) 0.0654(4) 0.0073(3) 0.0142(3) 0.0076(3)
S8 0.0949(5) 0.0567(3) 0.0443(3) 0.0029(3) -0.0015(3) 0.0117(3)
S9 0.0988(6) 0.0692(4) 0.0477(4) -0.0023(4) 0.0098(4) -0.0153(3)
C73 0.0418(11) 0.0475(11) 0.0423(11) -0.0017(9) 0.0081(10) 0.0051(9)
C74 0.0413(11) 0.0447(11) 0.0402(11) -0.0021(9) 0.0074(9) 0.0016(9)
C75 0.0445(12) 0.0459(11) 0.0390(11) -0.0040(9) 0.0049(10) 0.0023(9)
C76 0.0469(12) 0.0439(11) 0.0421(11) -0.0056(9) 0.0044(10) 0.0008(9)
C77 0.0448(12) 0.0461(11) 0.0427(12) -0.0064(9) 0.0060(10) -0.0016(9)
C78 0.0462(12) 0.0509(12) 0.0387(11) -0.0044(9) 0.0075(10) 0.0000(9)
C79 0.0541(14) 0.0563(13) 0.0469(13) 0.0031(11) 0.0081(11) 0.0105(10)
C80 0.0557(14) 0.0492(12) 0.0477(13) 0.0007(10) 0.0098(11) -0.0008(10)
C81 0.0694(16) 0.0526(13) 0.0412(12) -0.0012(11) 0.0035(12) 0.0000(10)
C82 0.0706(16) 0.0445(12) 0.0513(14) 0.0000(11) 0.0035(12) 0.0043(10)
C83 0.0708(17) 0.0488(13) 0.0540(14) -0.0026(11) 0.0093(13) -0.0058(11)
C84 0.0674(16) 0.0660(15) 0.0394(12) -0.0004(12) 0.0051(12) 0.0010(11)
N9 0.0838(17) 0.0633(13) 0.0770(17) 0.0007(12) -0.0036(14) 0.0205(12)
N10 0.0923(19) 0.0686(15) 0.0800(17) 0.0004(13) 0.0132(15) -0.0177(13)
N11 0.114(2) 0.0651(14) 0.0492(13) 0.0132(13) 0.0023(13) 0.0043(11)
N12 0.147(3) 0.0539(13) 0.0531(14) -0.0025(14) 0.0143(15) -0.0099(11)
C25 0.0553(14) 0.0446(12) 0.0631(16) -0.0009(10) 0.0049(12) 0.0059(11)
C26 0.0471(13) 0.0460(12) 0.0546(14) -0.0015(10) 0.0072(11) 0.0037(10)
C27 0.0569(15) 0.0479(12) 0.0631(16) 0.0002(11) 0.0052(13) -0.0013(12)
C28 0.0432(12) 0.0439(11) 0.0433(12) -0.0020(9) 0.0066(10) 0.0019(9)
C29 0.0539(13) 0.0472(12) 0.0404(11) -0.0007(10) 0.0062(10) -0.0039(9)
C30 0.0560(13) 0.0461(11) 0.0354(11) 0.0004(10) 0.0027(10) 0.0001(9)
C31 0.0486(12) 0.0431(11) 0.0394(11) -0.0031(9) 0.0074(10) -0.0008(9)
C32 0.0609(14) 0.0501(12) 0.0344(11) -0.0042(10) 0.0062(10) -0.0015(9)
C33 0.0569(14) 0.0519(12) 0.0363(11) -0.0028(10) 0.0042(10) 0.0057(9)
C34 0.0571(14) 0.0445(11) 0.0370(11) -0.0037(10) 0.0048(10) -0.0005(9)
C35 0.0709(16) 0.0454(12) 0.0405(12) 0.0008(11) 0.0069(12) -0.0038(10)
C36 0.0838(18) 0.0417(11) 0.0450(13) -0.0029(11) 0.0075(13) 0.0001(10)
S10 0.0899(5) 0.1019(6) 0.0447(4) 0.0193(4) -0.0004(4) -0.0171(4)
S11 0.0696(4) 0.0508(3) 0.1102(6) 0.0055(3) 0.0370(4) 0.0210(4)
S12 0.0869(5) 0.0653(4) 0.0415(3) -0.0021(3) 0.0129(3) 0.0090(3)
C85 0.0443(12) 0.0466(11) 0.0421(12) 0.0053(9) 0.0117(10) 0.0011(9)
C86 0.0475(13) 0.0540(12) 0.0415(12) 0.0084(10) 0.0083(10) -0.0006(10)
C87 0.0473(13) 0.0680(15) 0.0431(12) 0.0147(11) 0.0104(11) 0.0086(11)
C88 0.0440(12) 0.0562(13) 0.0579(14) 0.0115(10) 0.0179(11) 0.0166(11)
C89 0.0434(12) 0.0468(11) 0.0540(13) 0.0073(9) 0.0178(11) 0.0047(10)
C90 0.0433(12) 0.0466(11) 0.0451(12) 0.0036(9) 0.0144(10) 0.0010(9)
C91 0.0644(16) 0.0628(15) 0.0512(14) 0.0118(12) 0.0042(13) -0.0071(11)
C92 0.0765(19) 0.092(2) 0.0452(14) 0.0206(16) 0.0110(14) 0.0117(13)
C93 0.0572(16) 0.0784(18) 0.0741(18) 0.0187(13) 0.0230(14) 0.0324(15)
C94 0.0568(15) 0.0504(13) 0.0756(18) 0.0011(11) 0.0247(14) 0.0027(12)
C95 0.0615(15) 0.0548(13) 0.0447(12) -0.0025(11) 0.0118(11) -0.0039(10)
C96 0.0662(16) 0.0499(12) 0.0498(13) -0.0014(11) 0.0129(12) 0.0044(10)
N13 0.128(2) 0.0527(13) 0.090(2) 0.0060(14) 0.0113(18) -0.0093(13)
N14 0.117(2) 0.106(2) 0.0738(18) 0.0246(18) 0.0201(17) 0.0331(16)
N15 0.103(2) 0.0782(16) 0.0676(16) 0.0159(14) 0.0169(15) 0.0172(13)
N16 0.0773(16) 0.0559(12) 0.0716(15) -0.0093(11) 0.0048(13) 0.0017(11)
C37 0.0772(18) 0.0440(13) 0.0659(17) 0.0103(12) 0.0129(14) 0.0057(12)
C38 0.0542(14) 0.0507(12) 0.0544(14) 0.0094(10) 0.0106(12) 0.0050(10)
C39 0.0689(17) 0.0607(15) 0.0662(17) 0.0121(13) 0.0142(14) 0.0124(13)
C40 0.0421(12) 0.0489(12) 0.0515(13) 0.0074(9) 0.0090(10) 0.0016(10)
C41 0.0503(13) 0.0503(12) 0.0462(12) 0.0052(10) 0.0030(11) -0.0012(10)
C42 0.0482(13) 0.0531(13) 0.0471(13) 0.0059(10) 0.0023(11) 0.0055(10)
C43 0.0395(11) 0.0485(12) 0.0516(13) 0.0066(9) 0.0078(10) 0.0018(10)
C44 0.0488(13) 0.0538(13) 0.0495(13) 0.0038(10) 0.0052(11) -0.0030(10)
C45 0.0519(14) 0.0559(13) 0.0449(12) 0.0062(10) 0.0059(11) 0.0038(10)
C46 0.0441(12) 0.0494(12) 0.0557(14) 0.0064(10) 0.0088(11) 0.0044(10)
C47 0.0600(15) 0.0503(13) 0.0629(16) 0.0077(11) 0.0089(13) 0.0074(12)
C48 0.0516(14) 0.0481(12) 0.0601(15) 0.0001(10) 0.0089(12) 0.0094(11)

loop_
_atom_type_symbol
_atom_type_description
_atom_type_scat_dispersion_real
_atom_type_scat_dispersion_imag
_atom_type_scat_source
C C 0.0181 0.0091 'International Tables Vol C Tables 4.2.6.8 and 6.1.1.4'
H H 0.0000 0.0000 'International Tables Vol C Tables 4.2.6.8 and 6.1.1.4'
N N 0.0311 0.0180 'International Tables Vol C Tables 4.2.6.8 and 6.1.1.4'
S S 0.3331 0.5567 'International Tables Vol C Tables 4.2.6.8 and 6.1.1.4'

loop_
_geom_angle_atom_site_label_1
_geom_angle_atom_site_label_2
_geom_angle_atom_site_label_3
_geom_angle_site_symmetry_1
_geom_angle_site_symmetry_3
_geom_angle
_geom_angle_publ_flag
C55 S1 C56 . . 92.23(12) ?
C57 S2 C58 . . 92.80(12) ?
C60 S3 C59 . . 92.48(11) ?
C55 C49 C50 . . 112.2(2) ?
C55 C49 C54 . . 127.5(2) ?
C50 C49 C54 . . 120.31(19) ?
C56 C50 C49 . . 111.8(2) ?
C56 C50 C51 . . 128.5(2) ?
C49 C50 C51 . . 119.69(19) ?
C57 C51 C52 . . 111.4(2) ?
C57 C51 C50 . . 128.6(2) ?
C52 C51 C50 . . 119.96(19) ?
C58 C52 C51 . . 112.3(2) ?
C58 C52 C53 . . 127.4(2) ?
C51 C52 C53 . . 120.28(19) ?
C59 C53 C54 . . 112.3(2) ?
C59 C53 C52 . . 128.1(2) ?
C54 C53 C52 . . 119.60(19) ?
C60 C54 C53 . . 111.4(2) ?
C60 C54 C49 . . 128.5(2) ?
C53 C54 C49 . . 120.10(19) ?
C49 C55 S1 . . 111.75(19) ?
C49 C55 H55 . . 124.1 ?
S1 C55 H55 . . 124.1 ?
C50 C56 S1 . . 112.0(2) ?
C50 C56 H56 . . 124.0 ?
S1 C56 H56 . . 124.0 ?
C51 C57 S2 . . 112.05(19) ?
C51 C57 H57 . . 124.0 ?
S2 C57 H57 . . 124.0 ?
C52 C58 S2 . . 111.41(19) ?
C52 C58 H58 . . 124.3 ?
S2 C58 H58 . . 124.3 ?
C53 C59 S3 . . 111.61(18) ?
C53 C59 H59 . . 124.2 ?
S3 C59 H59 . . 124.2 ?
C54 C60 S3 . . 112.15(18) ?
C54 C60 H60 . . 123.9 ?
S3 C60 H60 . . 123.9 ?
N1 C1 C2 . . 178.4(3) ?
C4 C2 C1 . . 122.5(2) ?
C4 C2 C3 . . 121.9(2) ?
C1 C2 C3 . . 115.6(2) ?
N2 C3 C2 . . 179.9(4) ?
C2 C4 C9 . . 120.6(2) ?
C2 C4 C5 . . 121.6(2) ?
C9 C4 C5 . . 117.8(2) ?
C6 C5 C4 . . 121.0(2) ?
C6 C5 H5 . . 119.5 ?
C4 C5 H5 . . 119.5 ?
C5 C6 C7 . . 121.1(2) ?
C5 C6 H6 . . 119.4 ?
C7 C6 H6 . . 119.4 ?
C10 C7 C8 . . 120.6(2) ?
C10 C7 C6 . . 121.6(2) ?
C8 C7 C6 . . 117.8(2) ?
C9 C8 C7 . . 120.9(2) ?
C9 C8 H8 . . 119.5 ?
C7 C8 H8 . . 119.5 ?
C8 C9 C4 . . 121.4(2) ?
C8 C9 H9 . . 119.3 ?
C4 C9 H9 . . 119.3 ?
C7 C10 C11 . . 123.4(2) ?
C7 C10 C12 . . 121.5(2) ?
C11 C10 C12 . . 115.0(2) ?
N4 C11 C10 . . 177.3(3) ?
N3 C12 C10 . . 178.3(3) ?
C67 S4 C68 . . 92.47(12) ?
C70 S5 C69 . . 92.71(12) ?
C72 S6 C71 . . 92.39(12) ?
C72 C61 C66 . . 111.6(2) ?
C72 C61 C62 . . 128.1(2) ?
C66 C61 C62 . . 120.26(19) ?
C67 C62 C63 . . 111.8(2) ?
C67 C62 C61 . . 127.9(2) ?
C63 C62 C61 . . 120.31(19) ?
C68 C63 C62 . . 111.9(2) ?
C68 C63 C64 . . 128.8(2) ?
C62 C63 C64 . . 119.4(2) ?
C69 C64 C65 . . 112.1(2) ?
C69 C64 C63 . . 127.8(2) ?
C65 C64 C63 . . 120.03(19) ?
C70 C65 C64 . . 112.1(2) ?
C70 C65 C66 . . 127.4(2) ?
C64 C65 C66 . . 120.51(19) ?
C71 C66 C61 . . 112.1(2) ?
C71 C66 C65 . . 128.4(2) ?
C61 C66 C65 . . 119.4(2) ?
C62 C67 S4 . . 111.98(18) ?
C62 C67 H67 . . 124.0 ?
S4 C67 H67 . . 124.0 ?
C63 C68 S4 . . 111.88(18) ?
C63 C68 H68 . . 124.1 ?
S4 C68 H68 . . 124.1 ?
C64 C69 S5 . . 111.4(2) ?
C64 C69 H69 . . 124.3 ?
S5 C69 H69 . . 124.3 ?
C65 C70 S5 . . 111.6(2) ?
C65 C70 H70 . . 124.2 ?
S5 C70 H70 . . 124.2 ?
C66 C71 S6 . . 111.86(18) ?
C66 C71 H71 . . 124.1 ?
S6 C71 H71 . . 124.1 ?
C61 C72 S6 . . 112.00(17) ?
C61 C72 H72 . . 124.0 ?
S6 C72 H72 . . 124.0 ?
N5 C13 C14 . . 179.3(4) ?
C16 C14 C15 . . 122.4(3) ?
C16 C14 C13 . . 121.8(3) ?
C15 C14 C13 . . 115.8(3) ?
N6 C15 C14 . . 179.1(4) ?
C14 C16 C21 . . 121.7(2) ?
C14 C16 C17 . . 120.5(2) ?
C21 C16 C17 . . 117.8(2) ?
C18 C17 C16 . . 120.9(2) ?
C18 C17 H17 . . 119.6 ?
C16 C17 H17 . . 119.6 ?
C17 C18 C19 . . 121.3(2) ?
C17 C18 H18 . . 119.4 ?
C19 C18 H18 . . 119.4 ?
C22 C19 C18 . . 121.0(2) ?
C22 C19 C20 . . 121.1(2) ?
C18 C19 C20 . . 117.9(2) ?
C21 C20 C19 . . 120.5(2) ?
C21 C20 H20 . . 119.7 ?
C19 C20 H20 . . 119.7 ?
C20 C21 C16 . . 121.6(2) ?
C20 C21 H21 . . 119.2 ?
C16 C21 H21 . . 119.2 ?
C19 C22 C24 . . 122.4(2) ?
C19 C22 C23 . . 121.9(2) ?
C24 C22 C23 . . 115.7(2) ?
N7 C23 C22 . . 179.0(3) ?
N8 C24 C22 . . 178.5(4) ?
C80 S7 C79 . . 92.19(11) ?
C81 S8 C82 . . 92.62(12) ?
C83 S9 C84 . . 92.19(12) ?
C79 C73 C74 . . 111.7(2) ?
C79 C73 C78 . . 128.3(2) ?
C74 C73 C78 . . 119.96(19) ?
C80 C74 C73 . . 111.75(19) ?
C80 C74 C75 . . 128.4(2) ?
C73 C74 C75 . . 119.85(19) ?
C81 C75 C76 . . 112.0(2) ?
C81 C75 C74 . . 128.0(2) ?
C76 C75 C74 . . 120.02(19) ?
C82 C76 C75 . . 111.9(2) ?
C82 C76 C77 . . 127.9(2) ?
C75 C76 C77 . . 120.19(19) ?
C83 C77 C78 . . 111.7(2) ?
C83 C77 C76 . . 128.5(2) ?
C78 C77 C76 . . 119.86(19) ?
C84 C78 C77 . . 111.7(2) ?
C84 C78 C73 . . 128.3(2) ?
C77 C78 C73 . . 119.98(19) ?
C73 C79 S7 . . 112.29(18) ?
C73 C79 H79 . . 123.9 ?
S7 C79 H79 . . 123.9 ?
C74 C80 S7 . . 112.05(18) ?
C74 C80 H80 . . 124.0 ?
S7 C80 H80 . . 124.0 ?
C75 C81 S8 . . 111.75(18) ?
C75 C81 H81 . . 124.1 ?
S8 C81 H81 . . 124.1 ?
C76 C82 S8 . . 111.78(18) ?
C76 C82 H82 . . 124.1 ?
S8 C82 H82 . . 124.1 ?
C77 C83 S9 . . 112.30(19) ?
C77 C83 H83 . . 123.9 ?
S9 C83 H83 . . 123.9 ?
C78 C84 S9 . . 112.16(19) ?
C78 C84 H84 . . 123.9 ?
S9 C84 H84 . . 123.9 ?
N9 C25 C26 . . 179.7(3) ?
C28 C26 C25 . . 122.0(2) ?
C28 C26 C27 . . 122.3(2) ?
C25 C26 C27 . . 115.8(2) ?
N10 C27 C26 . . 179.1(3) ?
C26 C28 C29 . . 121.4(2) ?
C26 C28 C33 . . 120.6(2) ?
C29 C28 C33 . . 117.96(19) ?
C30 C29 C28 . . 120.9(2) ?
C30 C29 H29 . . 119.6 ?
C28 C29 H29 . . 119.6 ?
C29 C30 C31 . . 121.1(2) ?
C29 C30 H30 . . 119.5 ?
C31 C30 H30 . . 119.5 ?
C34 C31 C30 . . 120.8(2) ?
C34 C31 C32 . . 121.2(2) ?
C30 C31 C32 . . 118.00(19) ?
C33 C32 C31 . . 120.8(2) ?
C33 C32 H32 . . 119.6 ?
C31 C32 H32 . . 119.6 ?
C32 C33 C28 . . 121.2(2) ?
C32 C33 H33 . . 119.4 ?
C28 C33 H33 . . 119.4 ?
C31 C34 C35 . . 123.5(2) ?
C31 C34 C36 . . 122.4(2) ?
C35 C34 C36 . . 114.1(2) ?
N11 C35 C34 . . 176.8(3) ?
N12 C36 C34 . . 177.0(3) ?
C91 S10 C92 . . 92.38(13) ?
C93 S11 C94 . . 92.66(13) ?
C96 S12 C95 . . 92.07(12) ?
C96 C85 C90 . . 111.6(2) ?
C96 C85 C86 . . 127.8(2) ?
C90 C85 C86 . . 120.58(19) ?
C91 C86 C87 . . 112.0(2) ?
C91 C86 C85 . . 128.3(2) ?
C87 C86 C85 . . 119.7(2) ?
C92 C87 C86 . . 111.1(2) ?
C92 C87 C88 . . 129.1(2) ?
C86 C87 C88 . . 119.7(2) ?
C93 C88 C89 . . 111.0(2) ?
C93 C88 C87 . . 128.6(3) ?
C89 C88 C87 . . 120.5(2) ?
C94 C89 C88 . . 112.6(2) ?
C94 C89 C90 . . 127.6(2) ?
C88 C89 C90 . . 119.8(2) ?
C95 C90 C85 . . 111.9(2) ?
C95 C90 C89 . . 128.4(2) ?
C85 C90 C89 . . 119.7(2) ?
C86 C91 S10 . . 112.0(2) ?
C86 C91 H91 . . 124.0 ?
S10 C91 H91 . . 124.0 ?
C87 C92 S10 . . 112.5(2) ?
C87 C92 H92 . . 123.8 ?
S10 C92 H92 . . 123.8 ?
C88 C93 S11 . . 112.2(2) ?
C88 C93 H93 . . 123.9 ?
S11 C93 H93 . . 123.9 ?
C89 C94 S11 . . 111.6(2) ?
C89 C94 H94 . . 124.2 ?
S11 C94 H94 . . 124.2 ?
C90 C95 S12 . . 112.35(18) ?
C90 C95 H95 . . 123.8 ?
S12 C95 H95 . . 123.8 ?
C85 C96 S12 . . 112.11(18) ?
C85 C96 H96 . . 123.9 ?
S12 C96 H96 . . 123.9 ?
N13 C37 C38 . . 179.3(3) ?
C40 C38 C39 . . 122.4(2) ?
C40 C38 C37 . . 122.3(2) ?
C39 C38 C37 . . 115.3(2) ?
N14 C39 C38 . . 179.5(4) ?
C38 C40 C41 . . 120.9(2) ?
C38 C40 C45 . . 121.2(2) ?
C41 C40 C45 . . 117.9(2) ?
C42 C41 C40 . . 121.0(2) ?
C42 C41 H41 . . 119.5 ?
C40 C41 H41 . . 119.5 ?
C41 C42 C43 . . 121.1(2) ?
C41 C42 H42 . . 119.5 ?
C43 C42 H42 . . 119.5 ?
C46 C43 C42 . . 121.4(2) ?
C46 C43 C44 . . 120.7(2) ?
C42 C43 C44 . . 117.9(2) ?
C45 C44 C43 . . 120.9(2) ?
C45 C44 H44 . . 119.6 ?
C43 C44 H44 . . 119.6 ?
C44 C45 C40 . . 121.2(2) ?
C44 C45 H45 . . 119.4 ?
C40 C45 H45 . . 119.4 ?
C43 C46 C48 . . 122.4(2) ?
C43 C46 C47 . . 121.7(2) ?
C48 C46 C47 . . 115.9(2) ?
N15 C47 C46 . . 178.5(3) ?
N16 C48 C46 . . 178.8(3) ?

loop_
_geom_bond_atom_site_label_1
_geom_bond_atom_site_label_2
_geom_bond_site_symmetry_2
_geom_bond_distance
_geom_bond_publ_flag
S1 C55 . 1.699(3) ?
S1 C56 . 1.705(3) ?
S2 C57 . 1.694(3) ?
S2 C58 . 1.699(3) ?
S3 C60 . 1.695(2) ?
S3 C59 . 1.704(2) ?
C49 C55 . 1.367(3) ?
C49 C50 . 1.432(3) ?
C49 C54 . 1.457(3) ?
C50 C56 . 1.361(3) ?
C50 C51 . 1.461(3) ?
C51 C57 . 1.369(3) ?
C51 C52 . 1.437(3) ?
C52 C58 . 1.369(3) ?
C52 C53 . 1.456(3) ?
C53 C59 . 1.362(3) ?
C53 C54 . 1.438(3) ?
C54 C60 . 1.367(3) ?
C55 H55 . 0.9300 ?
C56 H56 . 0.9300 ?
C57 H57 . 0.9300 ?
C58 H58 . 0.9300 ?
C59 H59 . 0.9300 ?
C60 H60 . 0.9300 ?
N1 C1 . 1.133(3) ?
N2 C3 . 1.135(3) ?
N3 C12 . 1.134(3) ?
N4 C11 . 1.145(3) ?
C1 C2 . 1.431(3) ?
C2 C4 . 1.374(3) ?
C2 C3 . 1.437(4) ?
C4 C9 . 1.435(3) ?
C4 C5 . 1.444(3) ?
C5 C6 . 1.337(3) ?
C5 H5 . 0.9300 ?
C6 C7 . 1.444(3) ?
C6 H6 . 0.9300 ?
C7 C10 . 1.375(3) ?
C7 C8 . 1.440(3) ?
C8 C9 . 1.339(3) ?
C8 H8 . 0.9300 ?
C9 H9 . 0.9300 ?
C10 C11 . 1.424(4) ?
C10 C12 . 1.431(3) ?
S4 C67 . 1.697(2) ?
S4 C68 . 1.703(3) ?
S5 C70 . 1.698(3) ?
S5 C69 . 1.702(3) ?
S6 C72 . 1.699(2) ?
S6 C71 . 1.700(3) ?
C61 C72 . 1.368(3) ?
C61 C66 . 1.436(3) ?
C61 C62 . 1.454(3) ?
C62 C67 . 1.372(3) ?
C62 C63 . 1.436(3) ?
C63 C68 . 1.369(3) ?
C63 C64 . 1.466(3) ?
C64 C69 . 1.371(3) ?
C64 C65 . 1.429(3) ?
C65 C70 . 1.370(3) ?
C65 C66 . 1.458(3) ?
C66 C71 . 1.363(3) ?
C67 H67 . 0.9300 ?
C68 H68 . 0.9300 ?
C69 H69 . 0.9300 ?
C70 H70 . 0.9300 ?
C71 H71 . 0.9300 ?
C72 H72 . 0.9300 ?
N5 C13 . 1.148(4) ?
N6 C15 . 1.132(4) ?
N7 C23 . 1.139(3) ?
N8 C24 . 1.138(4) ?
C13 C14 . 1.436(4) ?
C14 C16 . 1.374(3) ?
C14 C15 . 1.422(4) ?
C16 C21 . 1.433(4) ?
C16 C17 . 1.444(3) ?
C17 C18 . 1.338(3) ?
C17 H17 . 0.9300 ?
C18 C19 . 1.440(3) ?
C18 H18 . 0.9300 ?
C19 C22 . 1.369(3) ?
C19 C20 . 1.445(3) ?
C20 C21 . 1.340(3) ?
C20 H20 . 0.9300 ?
C21 H21 . 0.9300 ?
C22 C24 . 1.429(3) ?
C22 C23 . 1.436(3) ?
S7 C80 . 1.699(2) ?
S7 C79 . 1.703(3) ?
S8 C81 . 1.696(2) ?
S8 C82 . 1.700(3) ?
S9 C83 . 1.697(3) ?
S9 C84 . 1.700(3) ?
C73 C79 . 1.365(3) ?
C73 C74 . 1.438(3) ?
C73 C78 . 1.460(3) ?
C74 C80 . 1.372(3) ?
C74 C75 . 1.458(3) ?
C75 C81 . 1.367(3) ?
C75 C76 . 1.436(3) ?
C76 C82 . 1.364(3) ?
C76 C77 . 1.454(3) ?
C77 C83 . 1.365(3) ?
C77 C78 . 1.439(3) ?
C78 C84 . 1.365(3) ?
C79 H79 . 0.9300 ?
C80 H80 . 0.9300 ?
C81 H81 . 0.9300 ?
C82 H82 . 0.9300 ?
C83 H83 . 0.9300 ?
C84 H84 . 0.9300 ?
N9 C25 . 1.138(3) ?
N10 C27 . 1.144(3) ?
N11 C35 . 1.144(3) ?
N12 C36 . 1.138(3) ?
C25 C26 . 1.431(3) ?
C26 C28 . 1.372(3) ?
C26 C27 . 1.436(3) ?
C28 C29 . 1.439(3) ?
C28 C33 . 1.441(3) ?
C29 C30 . 1.346(3) ?
C29 H29 . 0.9300 ?
C30 C31 . 1.441(3) ?
C30 H30 . 0.9300 ?
C31 C34 . 1.373(3) ?
C31 C32 . 1.441(3) ?
C32 C33 . 1.341(3) ?
C32 H32 . 0.9300 ?
C33 H33 . 0.9300 ?
C34 C35 . 1.422(3) ?
C34 C36 . 1.427(3) ?
S10 C91 . 1.693(3) ?
S10 C92 . 1.699(3) ?
S11 C93 . 1.691(3) ?
S11 C94 . 1.696(3) ?
S12 C96 . 1.698(3) ?
S12 C95 . 1.699(2) ?
C85 C96 . 1.370(3) ?
C85 C90 . 1.435(3) ?
C85 C86 . 1.450(3) ?
C86 C91 . 1.369(3) ?
C86 C87 . 1.442(3) ?
C87 C92 . 1.367(4) ?
C87 C88 . 1.457(4) ?
C88 C93 . 1.381(3) ?
C88 C89 . 1.429(3) ?
C89 C94 . 1.369(3) ?
C89 C90 . 1.463(3) ?
C90 C95 . 1.359(3) ?
C91 H91 . 0.9300 ?
C92 H92 . 0.9300 ?
C93 H93 . 0.9300 ?
C94 H94 . 0.9300 ?
C95 H95 . 0.9300 ?
C96 H96 . 0.9300 ?
N13 C37 . 1.141(4) ?
N14 C39 . 1.139(4) ?
N15 C47 . 1.144(3) ?
N16 C48 . 1.140(3) ?
C37 C38 . 1.430(4) ?
C38 C40 . 1.373(3) ?
C38 C39 . 1.430(4) ?
C40 C41 . 1.439(3) ?
C40 C45 . 1.440(3) ?
C41 C42 . 1.342(3) ?
C41 H41 . 0.9300 ?
C42 C43 . 1.437(3) ?
C42 H42 . 0.9300 ?
C43 C46 . 1.370(3) ?
C43 C44 . 1.445(3) ?
C44 C45 . 1.338(3) ?
C44 H44 . 0.9300 ?
C45 H45 . 0.9300 ?
C46 C48 . 1.429(4) ?
C46 C47 . 1.430(3) ?

loop_
_geom_hbond_atom_site_label_D
_geom_hbond_atom_site_label_H
_geom_hbond_atom_site_label_A
_geom_hbond_site_symmetry_A
_geom_hbond_distance_DH
_geom_hbond_distance_HA
_geom_hbond_distance_DA
_geom_hbond_angle_DHA
_geom_hbond_publ_flag
C57 H57 S8 3_666 0.93 2.87 3.803(3) 175 yes
C58 H58 N6 3_667 0.93 2.56 3.472(4) 166 yes
C82 H82 N13 3_666 0.93 2.52 3.438(3) 171 yes
C92 H92 N3 4_666 0.93 2.52 3.367(4) 151 yes
C96 H96 N12 3_666 0.93 2.49 3.419(3) 177 yes

loop_
_geom_torsion_atom_site_label_1
_geom_torsion_atom_site_label_2
_geom_torsion_atom_site_label_3
_geom_torsion_atom_site_label_4
_geom_torsion_site_symmetry_1
_geom_torsion_site_symmetry_2
_geom_torsion_site_symmetry_3
_geom_torsion_site_symmetry_4
_geom_torsion
_geom_torsion_publ_flag
C55 C49 C50 C56 . . . . 0.0(3) ?
C54 C49 C50 C56 . . . . -179.3(2) ?
C55 C49 C50 C51 . . . . -178.1(2) ?
C54 C49 C50 C51 . . . . 2.6(3) ?
C56 C50 C51 C57 . . . . -0.5(4) ?
C49 C50 C51 C57 . . . . 177.2(2) ?
C56 C50 C51 C52 . . . . -179.8(2) ?
C49 C50 C51 C52 . . . . -2.1(3) ?
C57 C51 C52 C58 . . . . -0.5(3) ?
C50 C51 C52 C58 . . . . 178.9(2) ?
C57 C51 C52 C53 . . . . -179.4(2) ?
C50 C51 C52 C53 . . . . 0.1(3) ?
C58 C52 C53 C59 . . . . 1.3(4) ?
C51 C52 C53 C59 . . . . 180.0(2) ?
C58 C52 C53 C54 . . . . -177.1(2) ?
C51 C52 C53 C54 . . . . 1.5(3) ?
C59 C53 C54 C60 . . . . -0.6(3) ?
C52 C53 C54 C60 . . . . 178.1(2) ?
C59 C53 C54 C49 . . . . -179.7(2) ?
C52 C53 C54 C49 . . . . -1.0(3) ?
C55 C49 C54 C60 . . . . 0.8(4) ?
C50 C49 C54 C60 . . . . -180.0(2) ?
C55 C49 C54 C53 . . . . 179.7(2) ?
C50 C49 C54 C53 . . . . -1.1(3) ?
C50 C49 C55 S1 . . . . -0.1(3) ?
C54 C49 C55 S1 . . . . 179.20(18) ?
C56 S1 C55 C49 . . . . 0.1(2) ?
C49 C50 C56 S1 . . . . 0.0(3) ?
C51 C50 C56 S1 . . . . 177.9(2) ?
C55 S1 C56 C50 . . . . -0.1(2) ?
C52 C51 C57 S2 . . . . 0.2(3) ?
C50 C51 C57 S2 . . . . -179.2(2) ?
C58 S2 C57 C51 . . . . 0.2(2) ?
C51 C52 C58 S2 . . . . 0.7(3) ?
C53 C52 C58 S2 . . . . 179.40(19) ?
C57 S2 C58 C52 . . . . -0.5(2) ?
C54 C53 C59 S3 . . . . 0.2(3) ?
C52 C53 C59 S3 . . . . -178.40(19) ?
C60 S3 C59 C53 . . . . 0.2(2) ?
C53 C54 C60 S3 . . . . 0.8(3) ?
C49 C54 C60 S3 . . . . 179.78(18) ?
C59 S3 C60 C54 . . . . -0.6(2) ?
C1 C2 C4 C9 . . . . -176.4(2) ?
C3 C2 C4 C9 . . . . 2.3(4) ?
C1 C2 C4 C5 . . . . 2.8(4) ?
C3 C2 C4 C5 . . . . -178.5(2) ?
C2 C4 C5 C6 . . . . 179.7(2) ?
C9 C4 C5 C6 . . . . -1.1(3) ?
C4 C5 C6 C7 . . . . 1.1(3) ?
C5 C6 C7 C10 . . . . 179.2(2) ?
C5 C6 C7 C8 . . . . -0.6(3) ?
C10 C7 C8 C9 . . . . -179.8(2) ?
C6 C7 C8 C9 . . . . 0.0(3) ?
C7 C8 C9 C4 . . . . 0.0(3) ?
C2 C4 C9 C8 . . . . 179.8(2) ?
C5 C4 C9 C8 . . . . 0.5(3) ?
C8 C7 C10 C11 . . . . 179.9(2) ?
C6 C7 C10 C11 . . . . 0.0(3) ?
C8 C7 C10 C12 . . . . 0.5(3) ?
C6 C7 C10 C12 . . . . -179.3(2) ?
C72 C61 C62 C67 . . . . -0.5(4) ?
C66 C61 C62 C67 . . . . 179.2(2) ?
C72 C61 C62 C63 . . . . 178.5(2) ?
C66 C61 C62 C63 . . . . -1.8(3) ?
C67 C62 C63 C68 . . . . 0.9(3) ?
C61 C62 C63 C68 . . . . -178.3(2) ?
C67 C62 C63 C64 . . . . -177.5(2) ?
C61 C62 C63 C64 . . . . 3.3(3) ?
C68 C63 C64 C69 . . . . -1.2(4) ?
C62 C63 C64 C69 . . . . 176.9(2) ?
C68 C63 C64 C65 . . . . -180.0(2) ?
C62 C63 C64 C65 . . . . -1.9(3) ?
C69 C64 C65 C70 . . . . -0.5(3) ?
C63 C64 C65 C70 . . . . 178.43(19) ?
C69 C64 C65 C66 . . . . -180.0(2) ?
C63 C64 C65 C66 . . . . -1.0(3) ?
C72 C61 C66 C71 . . . . 0.3(3) ?
C62 C61 C66 C71 . . . . -179.4(2) ?
C72 C61 C66 C65 . . . . 178.6(2) ?
C62 C61 C66 C65 . . . . -1.1(3) ?
C70 C65 C66 C71 . . . . 1.1(4) ?
C64 C65 C66 C71 . . . . -179.5(2) ?
C70 C65 C66 C61 . . . . -176.8(2) ?
C64 C65 C66 C61 . . . . 2.6(3) ?
C63 C62 C67 S4 . . . . -0.5(3) ?
C61 C62 C67 S4 . . . . 178.62(18) ?
C68 S4 C67 C62 . . . . 0.0(2) ?
C62 C63 C68 S4 . . . . -0.9(3) ?
C64 C63 C68 S4 . . . . 177.30(18) ?
C67 S4 C68 C63 . . . . 0.5(2) ?
C65 C64 C69 S5 . . . . 0.3(2) ?
C63 C64 C69 S5 . . . . -178.57(18) ?
C70 S5 C69 C64 . . . . 0.00(19) ?
C64 C65 C70 S5 . . . . 0.5(2) ?
C66 C65 C70 S5 . . . . 179.94(18) ?
C69 S5 C70 C65 . . . . -0.31(19) ?
C61 C66 C71 S6 . . . . 0.0(3) ?
C65 C66 C71 S6 . . . . -178.00(18) ?
C72 S6 C71 C66 . . . . -0.3(2) ?
C66 C61 C72 S6 . . . . -0.5(3) ?
C62 C61 C72 S6 . . . . 179.15(18) ?
C71 S6 C72 C61 . . . . 0.5(2) ?
C15 C14 C16 C21 . . . . -177.8(3) ?
C13 C14 C16 C21 . . . . 1.8(4) ?
C15 C14 C16 C17 . . . . 1.5(4) ?
C13 C14 C16 C17 . . . . -178.9(3) ?
C14 C16 C17 C18 . . . . -178.0(2) ?
C21 C16 C17 C18 . . . . 1.3(4) ?
C16 C17 C18 C19 . . . . 1.0(4) ?
C17 C18 C19 C22 . . . . 177.3(2) ?
C17 C18 C19 C20 . . . . -2.5(3) ?
C22 C19 C20 C21 . . . . -178.1(2) ?
C18 C19 C20 C21 . . . . 1.7(3) ?
C19 C20 C21 C16 . . . . 0.6(4) ?
C14 C16 C21 C20 . . . . 177.2(2) ?
C17 C16 C21 C20 . . . . -2.1(4) ?
C18 C19 C22 C24 . . . . -176.8(2) ?
C20 C19 C22 C24 . . . . 3.0(4) ?
C18 C19 C22 C23 . . . . 2.2(3) ?
C20 C19 C22 C23 . . . . -178.0(2) ?
C79 C73 C74 C80 . . . . 1.3(3) ?
C78 C73 C74 C80 . . . . -178.7(2) ?
C79 C73 C74 C75 . . . . -177.1(2) ?
C78 C73 C74 C75 . . . . 2.9(3) ?
C80 C74 C75 C81 . . . . -0.5(4) ?
C73 C74 C75 C81 . . . . 177.6(2) ?
C80 C74 C75 C76 . . . . -177.6(2) ?
C73 C74 C75 C76 . . . . 0.5(3) ?
C81 C75 C76 C82 . . . . -0.3(3) ?
C74 C75 C76 C82 . . . . 177.3(2) ?
C81 C75 C76 C77 . . . . 179.2(2) ?
C74 C75 C76 C77 . . . . -3.2(3) ?
C82 C76 C77 C83 . . . . 2.7(4) ?
C75 C76 C77 C83 . . . . -176.7(2) ?
C82 C76 C77 C78 . . . . -178.0(2) ?
C75 C76 C77 C78 . . . . 2.6(3) ?
C83 C77 C78 C84 . . . . 0.2(3) ?
C76 C77 C78 C84 . . . . -179.1(2) ?
C83 C77 C78 C73 . . . . -179.9(2) ?
C76 C77 C78 C73 . . . . 0.7(3) ?
C79 C73 C78 C84 . . . . -3.7(4) ?
C74 C73 C78 C84 . . . . 176.4(2) ?
C79 C73 C78 C77 . . . . 176.5(2) ?
C74 C73 C78 C77 . . . . -3.5(3) ?
C74 C73 C79 S7 . . . . -1.0(3) ?
C78 C73 C79 S7 . . . . 179.09(18) ?
C80 S7 C79 C73 . . . . 0.31(19) ?
C73 C74 C80 S7 . . . . -1.1(2) ?
C75 C74 C80 S7 . . . . 177.14(18) ?
C79 S7 C80 C74 . . . . 0.47(19) ?
C76 C75 C81 S8 . . . . 0.4(3) ?
C74 C75 C81 S8 . . . . -176.93(19) ?
C82 S8 C81 C75 . . . . -0.4(2) ?
C75 C76 C82 S8 . . . . 0.0(3) ?
C77 C76 C82 S8 . . . . -179.44(19) ?
C81 S8 C82 C76 . . . . 0.2(2) ?
C78 C77 C83 S9 . . . . -0.3(3) ?
C76 C77 C83 S9 . . . . 178.99(19) ?
C84 S9 C83 C77 . . . . 0.2(2) ?
C77 C78 C84 S9 . . . . 0.0(3) ?
C73 C78 C84 S9 . . . . -179.92(19) ?
C83 S9 C84 C78 . . . . -0.1(2) ?
C25 C26 C28 C29 . . . . -179.1(2) ?
C27 C26 C28 C29 . . . . 0.2(3) ?
C25 C26 C28 C33 . . . . 0.6(3) ?
C27 C26 C28 C33 . . . . 179.8(2) ?
C26 C28 C29 C30 . . . . -179.9(2) ?
C33 C28 C29 C30 . . . . 0.5(3) ?
C28 C29 C30 C31 . . . . 0.2(3) ?
C29 C30 C31 C34 . . . . 179.1(2) ?
C29 C30 C31 C32 . . . . -1.0(3) ?
C34 C31 C32 C33 . . . . -179.0(2) ?
C30 C31 C32 C33 . . . . 1.1(3) ?
C31 C32 C33 C28 . . . . -0.3(4) ?
C26 C28 C33 C32 . . . . 179.9(2) ?
C29 C28 C33 C32 . . . . -0.5(3) ?
C30 C31 C34 C35 . . . . 0.7(4) ?
C32 C31 C34 C35 . . . . -179.2(2) ?
C30 C31 C34 C36 . . . . 179.9(2) ?
C32 C31 C34 C36 . . . . 0.0(4) ?
C96 C85 C86 C91 . . . . 0.3(4) ?
C90 C85 C86 C91 . . . . -177.3(2) ?
C96 C85 C86 C87 . . . . 179.2(2) ?
C90 C85 C86 C87 . . . . 1.6(3) ?
C91 C86 C87 C92 . . . . -0.7(3) ?
C85 C86 C87 C92 . . . . -179.8(2) ?
C91 C86 C87 C88 . . . . 177.7(2) ?
C85 C86 C87 C88 . . . . -1.4(3) ?
C92 C87 C88 C93 . . . . -0.3(4) ?
C86 C87 C88 C93 . . . . -178.4(2) ?
C92 C87 C88 C89 . . . . 178.0(2) ?
C86 C87 C88 C89 . . . . 0.0(3) ?
C93 C88 C89 C94 . . . . 0.4(3) ?
C87 C88 C89 C94 . . . . -178.2(2) ?
C93 C88 C89 C90 . . . . 179.8(2) ?
C87 C88 C89 C90 . . . . 1.2(3) ?
C96 C85 C90 C95 . . . . -0.1(3) ?
C86 C85 C90 C95 . . . . 177.8(2) ?
C96 C85 C90 C89 . . . . -178.4(2) ?
C86 C85 C90 C89 . . . . -0.4(3) ?
C94 C89 C90 C95 . . . . 0.4(4) ?
C88 C89 C90 C95 . . . . -178.9(2) ?
C94 C89 C90 C85 . . . . 178.4(2) ?
C88 C89 C90 C85 . . . . -0.9(3) ?
C87 C86 C91 S10 . . . . 0.5(3) ?
C85 C86 C91 S10 . . . . 179.49(19) ?
C92 S10 C91 C86 . . . . -0.2(2) ?
C86 C87 C92 S10 . . . . 0.6(3) ?
C88 C87 C92 S10 . . . . -177.6(2) ?
C91 S10 C92 C87 . . . . -0.2(2) ?
C89 C88 C93 S11 . . . . -0.5(3) ?
C87 C88 C93 S11 . . . . 178.00(19) ?
C94 S11 C93 C88 . . . . 0.4(2) ?
C88 C89 C94 S11 . . . . -0.1(3) ?
C90 C89 C94 S11 . . . . -179.47(18) ?
C93 S11 C94 C89 . . . . -0.14(19) ?
C85 C90 C95 S12 . . . . -0.1(3) ?
C89 C90 C95 S12 . . . . 177.99(18) ?
C96 S12 C95 C90 . . . . 0.3(2) ?
C90 C85 C96 S12 . . . . 0.3(3) ?
C86 C85 C96 S12 . . . . -177.48(18) ?
C95 S12 C96 C85 . . . . -0.3(2) ?
C39 C38 C40 C41 . . . . 178.7(2) ?
C37 C38 C40 C41 . . . . -0.3(4) ?
C39 C38 C40 C45 . . . . -1.3(4) ?
C37 C38 C40 C45 . . . . 179.7(2) ?
C38 C40 C41 C42 . . . . 178.2(2) ?
C45 C40 C41 C42 . . . . -1.8(3) ?
C40 C41 C42 C43 . . . . 0.0(3) ?
C41 C42 C43 C46 . . . . -178.1(2) ?
C41 C42 C43 C44 . . . . 1.8(3) ?
C46 C43 C44 C45 . . . . 178.0(2) ?
C42 C43 C44 C45 . . . . -1.8(3) ?
C43 C44 C45 C40 . . . . 0.0(3) ?
C38 C40 C45 C44 . . . . -178.2(2) ?
C41 C40 C45 C44 . . . . 1.8(3) ?
C42 C43 C46 C48 . . . . -177.8(2) ?
C44 C43 C46 C48 . . . . 2.3(3) ?
C42 C43 C46 C47 . . . . 2.5(3) ?
C44 C43 C46 C47 . . . . -177.3(2) ?

_cod_database_fobs_code 2243607
